data_7102196
loop_
_publ_author_name
'Li, Xiaofang'
'Nishiura, Masayoshi'
'Mori, Kyouichi'
'Mashiko, Tomohiro'
'Hou, Zhaomin'

_publ_section_title
;
 Cationic scandium aminobenzyl complexes. Synthesis, structure and
 unprecedented catalysis of copolymerization of 1-hexene and
 dicyclopentadiene.
;
_journal_issue 40
_journal_name_full 'Chemical communications (Cambridge, England)'
_journal_page_first 4137
_journal_page_last 4139
_journal_paper_doi 10.1039/b708534f
_journal_year 2007
_chemical_formula_sum 'C28 H39 N2 Sc'
_chemical_formula_weight 448.57
_chemical_name_common Cp*ScBz2
_chemical_name_systematic
;
?
;
_space_group_IT_number 14
_symmetry_cell_setting monoclinic
_symmetry_space_group_name_Hall '-P 2ybc'
_symmetry_space_group_name_H-M 'P 1 21/c 1'
_atom_sites_solution_hydrogens geom
_atom_sites_solution_primary direct
_atom_sites_solution_secondary difmap
_audit_creation_method SHELXL-97
_cell_angle_alpha 90.00
_cell_angle_beta 99.449(3)
_cell_angle_gamma 90.00
_cell_formula_units_Z 4
_cell_length_a 13.670(3)
_cell_length_b 11.343(2)
_cell_length_c 16.507(4)
_cell_measurement_temperature 173(2)
_cell_volume 2524.9(9)
_computing_structure_refinement 'SHELXL-97 (Sheldrick, 1997)'
_computing_structure_solution 'SHELXS-97 (Sheldrick, 1990)'
_diffrn_ambient_temperature 173(2)
_diffrn_measured_fraction_theta_full 0.993
_diffrn_measured_fraction_theta_max 0.993
_diffrn_radiation_monochromator graphite
_diffrn_radiation_source 'fine-focus sealed tube'
_diffrn_radiation_type MoK\a
_diffrn_radiation_wavelength 0.71073
_diffrn_reflns_av_R_equivalents 0.0305
_diffrn_reflns_av_sigmaI/netI 0.0409
_diffrn_reflns_limit_h_max 16
_diffrn_reflns_limit_h_min -9
_diffrn_reflns_limit_k_max 14
_diffrn_reflns_limit_k_min -13
_diffrn_reflns_limit_l_max 18
_diffrn_reflns_limit_l_min -20
_diffrn_reflns_number 13168
_diffrn_reflns_theta_full 26.09
_diffrn_reflns_theta_max 26.09
_diffrn_reflns_theta_min 2.19
_exptl_absorpt_coefficient_mu 0.308
_exptl_absorpt_correction_T_max 0.8866
_exptl_absorpt_correction_T_min 0.8488
_exptl_absorpt_correction_type multi-scan
_exptl_absorpt_process_details SADABS
_exptl_crystal_density_diffrn 1.180
_exptl_crystal_density_method 'not measured'
_exptl_crystal_F_000 968
_exptl_crystal_size_max 0.55
_exptl_crystal_size_mid 0.45
_exptl_crystal_size_min 0.40
_refine_diff_density_max 0.232
_refine_diff_density_min -0.278
_refine_diff_density_rms 0.048
_refine_ls_extinction_method none
_refine_ls_goodness_of_fit_ref 1.038
_refine_ls_hydrogen_treatment none
_refine_ls_matrix_type full
_refine_ls_number_parameters 289
_refine_ls_number_reflns 4966
_refine_ls_number_restraints 0
_refine_ls_restrained_S_all 1.038
_refine_ls_R_factor_all 0.0522
_refine_ls_R_factor_gt 0.0380
_refine_ls_shift/su_max 0.005
_refine_ls_shift/su_mean 0.000
_refine_ls_structure_factor_coef Fsqd
_refine_ls_weighting_details 'calc w=1/[\s^2^(Fo^2^)+(0.0600P)^2^+0.0000P] where P=(Fo^2^+2Fc^2^)/3'
_refine_ls_weighting_scheme calc
_refine_ls_wR_factor_gt 0.1018
_refine_ls_wR_factor_ref 0.1084
_reflns_number_gt 3803
_reflns_number_total 4966
_reflns_threshold_expression >2sigma(I)
_cod_data_source_file b708534f.txt
_cod_data_source_block 1b
_cod_original_sg_symbol_H-M P2(1)/c
_cod_database_code 7102196

loop_
_symmetry_equiv_pos_as_xyz
'x, y, z'
'-x, y+1/2, -z+1/2'
'-x, -y, -z'
'x, -y-1/2, z-1/2'

loop_
_atom_site_label
_atom_site_type_symbol
_atom_site_fract_x
_atom_site_fract_y
_atom_site_fract_z
_atom_site_U_iso_or_equiv
_atom_site_adp_type
_atom_site_occupancy
_atom_site_symmetry_multiplicity
_atom_site_calc_flag
_atom_site_refinement_flags
Sc1 Sc 0.73583(2) 0.61603(3) 0.83294(2) 0.02665(11) Uani 1 1 d .
N1 N 0.82465(11) 0.42602(13) 0.86256(10) 0.0366(4) Uani 1 1 d .
N2 N 0.67350(11) 0.74218(13) 0.93173(9) 0.0322(4) Uani 1 1 d .
C1 C 0.62579(13) 0.47565(16) 0.86463(12) 0.0376(4) Uani 1 1 d .
H1A H 0.5653 0.5124 0.8791 0.045 Uiso 1 1 calc R
H1B H 0.6068 0.4198 0.8186 0.045 Uiso 1 1 calc R
C2 C 0.68465(14) 0.41710(15) 0.93607(12) 0.0360(4) Uani 1 1 d .
C3 C 0.64733(17) 0.38984(17) 1.00810(14) 0.0466(5) Uani 1 1 d .
H3 H 0.5785 0.3999 1.0087 0.056 Uiso 1 1 calc R
C4 C 0.7068(2) 0.34898(19) 1.07820(14) 0.0555(6) Uani 1 1 d .
H4 H 0.6789 0.3320 1.1259 0.067 Uiso 1 1 calc R
C5 C 0.80686(19) 0.33295(19) 1.07864(14) 0.0558(6) Uani 1 1 d .
H5 H 0.8484 0.3062 1.1270 0.067 Uiso 1 1 calc R
C6 C 0.84659(16) 0.35603(17) 1.00816(13) 0.0438(5) Uani 1 1 d .
H6 H 0.9152 0.3431 1.0080 0.053 Uiso 1 1 calc R
C7 C 0.78715(14) 0.39770(15) 0.93828(12) 0.0333(4) Uani 1 1 d .
C8 C 0.79867(18) 0.32759(18) 0.80275(13) 0.0519(6) Uani 1 1 d .
H8A H 0.7274 0.3115 0.7965 0.078 Uiso 1 1 calc R
H8B H 0.8358 0.2567 0.8231 0.078 Uiso 1 1 calc R
H8C H 0.8158 0.3500 0.7495 0.078 Uiso 1 1 calc R
C9 C 0.93380(15) 0.4393(2) 0.87489(15) 0.0514(6) Uani 1 1 d .
H9A H 0.9651 0.3627 0.8893 0.077 Uiso 1 1 calc R
H9B H 0.9547 0.4956 0.9194 0.077 Uiso 1 1 calc R
H9C H 0.9538 0.4684 0.8242 0.077 Uiso 1 1 calc R
C10 C 0.86926(14) 0.70107(16) 0.91471(12) 0.0380(5) Uani 1 1 d .
H10A H 0.8851 0.6592 0.9679 0.046 Uiso 1 1 calc R
H10B H 0.9284 0.7002 0.8873 0.046 Uiso 1 1 calc R
C11 C 0.83664(14) 0.82347(17) 0.92676(11) 0.0369(5) Uani 1 1 d .
C12 C 0.89793(17) 0.92284(19) 0.92577(13) 0.0485(6) Uani 1 1 d .
H12 H 0.9652 0.9119 0.9196 0.058 Uiso 1 1 calc R
C13 C 0.8632(2) 1.03588(19) 0.93350(14) 0.0572(6) Uani 1 1 d .
H13 H 0.9065 1.1011 0.9324 0.069 Uiso 1 1 calc R
C14 C 0.7662(2) 1.05484(19) 0.94285(14) 0.0563(6) Uani 1 1 d .
H14 H 0.7426 1.1327 0.9486 0.068 Uiso 1 1 calc R
C15 C 0.70371(17) 0.95958(17) 0.94374(12) 0.0458(5) Uani 1 1 d .
H15 H 0.6368 0.9718 0.9506 0.055 Uiso 1 1 calc R
C16 C 0.73807(15) 0.84584(16) 0.93471(11) 0.0347(4) Uani 1 1 d .
C17 C 0.56734(14) 0.76906(19) 0.90713(14) 0.0462(5) Uani 1 1 d .
H17A H 0.5580 0.8167 0.8569 0.069 Uiso 1 1 calc R
H17B H 0.5435 0.8130 0.9512 0.069 Uiso 1 1 calc R
H17C H 0.5299 0.6954 0.8969 0.069 Uiso 1 1 calc R
C18 C 0.68571(17) 0.68867(18) 1.01551(12) 0.0456(5) Uani 1 1 d .
H18A H 0.6703 0.7477 1.0549 0.068 Uiso 1 1 calc R
H18B H 0.7543 0.6617 1.0316 0.068 Uiso 1 1 calc R
H18C H 0.6405 0.6215 1.0150 0.068 Uiso 1 1 calc R
C19 C 0.78414(14) 0.73522(17) 0.71652(11) 0.0363(4) Uani 1 1 d .
C20 C 0.78034(15) 0.61658(17) 0.68925(12) 0.0375(5) Uani 1 1 d .
C21 C 0.68131(14) 0.57812(16) 0.68069(11) 0.0354(4) Uani 1 1 d .
C22 C 0.62299(14) 0.67306(16) 0.70249(11) 0.0336(4) Uani 1 1 d .
C23 C 0.68648(14) 0.77046(16) 0.72353(11) 0.0325(4) Uani 1 1 d .
C24 C 0.87244(16) 0.8149(2) 0.72172(14) 0.0573(6) Uani 1 1 d .
H24A H 0.8661 0.8797 0.7598 0.086 Uiso 1 1 calc R
H24B H 0.8760 0.8472 0.6672 0.086 Uiso 1 1 calc R
H24C H 0.9329 0.7701 0.7415 0.086 Uiso 1 1 calc R
C25 C 0.86569(16) 0.5537(2) 0.65990(14) 0.0565(6) Uani 1 1 d .
H25A H 0.8775 0.5890 0.6082 0.085 Uiso 1 1 calc R
H25B H 0.8493 0.4701 0.6512 0.085 Uiso 1 1 calc R
H25C H 0.9255 0.5614 0.7013 0.085 Uiso 1 1 calc R
C26 C 0.63881(17) 0.46424(18) 0.64273(13) 0.0515(6) Uani 1 1 d .
H26A H 0.6919 0.4171 0.6256 0.077 Uiso 1 1 calc R
H26B H 0.5885 0.4817 0.5948 0.077 Uiso 1 1 calc R
H26C H 0.6084 0.4200 0.6831 0.077 Uiso 1 1 calc R
C27 C 0.51145(15) 0.6720(2) 0.69358(14) 0.0500(6) Uani 1 1 d .
H27A H 0.4891 0.7430 0.7191 0.075 Uiso 1 1 calc R
H27B H 0.4902 0.6019 0.7207 0.075 Uiso 1 1 calc R
H27C H 0.4826 0.6705 0.6352 0.075 Uiso 1 1 calc R
C28 C 0.65546(18) 0.89655(17) 0.73258(13) 0.0482(5) Uani 1 1 d .
H28A H 0.5895 0.8984 0.7485 0.072 Uiso 1 1 calc R
H28B H 0.6535 0.9378 0.6802 0.072 Uiso 1 1 calc R
H28C H 0.7032 0.9355 0.7750 0.072 Uiso 1 1 calc R

loop_
_atom_site_aniso_label
_atom_site_aniso_U_11
_atom_site_aniso_U_22
_atom_site_aniso_U_33
_atom_site_aniso_U_23
_atom_site_aniso_U_13
_atom_site_aniso_U_12
Sc1 0.02551(19) 0.02737(19) 0.02692(19) 0.00098(14) 0.00390(13) -0.00087(14)
N1 0.0375(9) 0.0325(8) 0.0412(10) 0.0013(7) 0.0104(7) 0.0038(7)
N2 0.0347(9) 0.0312(8) 0.0311(8) 0.0004(6) 0.0066(7) 0.0001(7)
C1 0.0320(10) 0.0326(10) 0.0480(12) 0.0018(9) 0.0058(8) -0.0024(8)
C2 0.0402(11) 0.0235(9) 0.0458(12) 0.0007(8) 0.0111(9) -0.0049(8)
C3 0.0533(13) 0.0336(11) 0.0568(14) 0.0069(10) 0.0210(11) -0.0044(9)
C4 0.0858(19) 0.0396(12) 0.0463(13) 0.0081(10) 0.0264(13) -0.0044(12)
C5 0.0778(18) 0.0442(13) 0.0426(13) 0.0095(10) 0.0012(12) -0.0026(12)
C6 0.0474(13) 0.0347(11) 0.0474(13) 0.0044(9) 0.0021(10) 0.0015(9)
C7 0.0392(11) 0.0230(9) 0.0377(11) 0.0000(8) 0.0066(8) -0.0012(8)
C8 0.0746(16) 0.0384(12) 0.0443(13) -0.0040(10) 0.0145(11) 0.0113(11)
C9 0.0370(12) 0.0552(14) 0.0652(15) 0.0145(11) 0.0179(11) 0.0157(10)
C10 0.0304(10) 0.0410(11) 0.0405(11) 0.0028(9) -0.0005(8) -0.0012(8)
C11 0.0423(12) 0.0369(11) 0.0282(10) 0.0016(8) -0.0042(8) -0.0067(9)
C12 0.0502(13) 0.0479(12) 0.0436(13) 0.0014(10) -0.0033(10) -0.0152(10)
C13 0.0815(18) 0.0372(12) 0.0480(14) 0.0032(10) -0.0033(12) -0.0213(12)
C14 0.090(2) 0.0312(12) 0.0444(13) -0.0006(9) 0.0023(12) -0.0027(12)
C15 0.0647(14) 0.0345(11) 0.0380(11) -0.0025(9) 0.0081(10) 0.0031(10)
C16 0.0457(12) 0.0311(10) 0.0258(9) 0.0007(8) 0.0015(8) -0.0019(8)
C17 0.0382(12) 0.0489(12) 0.0542(14) 0.0008(10) 0.0160(10) 0.0062(10)
C18 0.0686(15) 0.0404(11) 0.0302(10) 0.0022(9) 0.0148(10) -0.0030(10)
C19 0.0376(11) 0.0444(11) 0.0270(10) 0.0034(8) 0.0060(8) -0.0107(9)
C20 0.0425(12) 0.0445(11) 0.0267(9) 0.0024(8) 0.0090(8) 0.0013(9)
C21 0.0416(11) 0.0357(10) 0.0281(10) 0.0008(8) 0.0030(8) -0.0047(8)
C22 0.0365(10) 0.0362(10) 0.0265(9) 0.0049(8) 0.0005(8) -0.0037(8)
C23 0.0404(11) 0.0324(10) 0.0238(9) 0.0043(7) 0.0027(8) -0.0033(8)
C24 0.0545(14) 0.0742(16) 0.0443(13) 0.0052(12) 0.0115(10) -0.0288(12)
C25 0.0571(15) 0.0731(16) 0.0442(13) 0.0031(12) 0.0232(11) 0.0124(12)
C26 0.0696(15) 0.0430(12) 0.0387(12) -0.0060(10) -0.0007(10) -0.0108(11)
C27 0.0380(12) 0.0564(13) 0.0515(13) 0.0052(11) -0.0049(10) -0.0024(10)
C28 0.0679(15) 0.0366(11) 0.0393(12) 0.0064(9) 0.0065(10) 0.0021(10)

loop_
_atom_type_symbol
_atom_type_description
_atom_type_scat_dispersion_real
_atom_type_scat_dispersion_imag
_atom_type_scat_source
C C 0.0033 0.0016 'International Tables Vol C Tables 4.2.6.8 and 6.1.1.4'
H H 0.0000 0.0000 'International Tables Vol C Tables 4.2.6.8 and 6.1.1.4'
N N 0.0061 0.0033 'International Tables Vol C Tables 4.2.6.8 and 6.1.1.4'
Sc Sc 0.2519 0.3716 'International Tables Vol C Tables 4.2.6.8 and 6.1.1.4'

loop_
_geom_angle_atom_site_label_1
_geom_angle_atom_site_label_2
_geom_angle_atom_site_label_3
_geom_angle
C10 Sc1 C1 129.85(7)
C10 Sc1 N2 71.93(6)
C1 Sc1 N2 86.60(6)
C10 Sc1 N1 86.17(6)
C1 Sc1 N1 70.88(6)
N2 Sc1 N1 126.43(5)
C10 Sc1 C22 135.29(7)
C1 Sc1 C22 92.32(6)
N2 Sc1 C22 100.94(6)
N1 Sc1 C22 127.04(6)
C10 Sc1 C19 86.60(7)
C1 Sc1 C19 143.46(7)
N2 Sc1 C19 111.12(6)
N1 Sc1 C19 115.74(6)
C22 Sc1 C19 53.96(6)
C10 Sc1 C23 102.83(6)
C1 Sc1 C23 122.19(7)
N2 Sc1 C23 89.40(6)
N1 Sc1 C23 143.82(6)
C22 Sc1 C23 32.52(6)
C19 Sc1 C23 32.57(6)
C10 Sc1 C21 136.81(7)
C1 Sc1 C21 90.64(7)
N2 Sc1 C21 133.39(6)
N1 Sc1 C21 95.89(6)
C22 Sc1 C21 32.64(6)
C19 Sc1 C21 53.70(6)
C23 Sc1 C21 53.78(6)
C10 Sc1 C20 104.99(7)
C1 Sc1 C20 118.52(7)
N2 Sc1 C20 142.12(6)
N1 Sc1 C20 90.10(6)
C22 Sc1 C20 53.76(6)
C19 Sc1 C20 32.48(6)
C23 Sc1 C20 53.74(6)
C21 Sc1 C20 32.15(6)
C7 N1 C9 113.06(16)
C7 N1 C8 108.78(15)
C9 N1 C8 106.96(16)
C7 N1 Sc1 97.49(10)
C9 N1 Sc1 112.84(12)
C8 N1 Sc1 117.58(12)
C16 N2 C17 113.80(15)
C16 N2 C18 108.64(14)
C17 N2 C18 107.13(15)
C16 N2 Sc1 102.68(11)
C17 N2 Sc1 112.05(11)
C18 N2 Sc1 112.60(11)
C2 C1 Sc1 101.65(11)
C3 C2 C7 116.15(19)
C3 C2 C1 123.45(18)
C7 C2 C1 120.01(17)
C4 C3 C2 122.5(2)
C5 C4 C3 119.7(2)
C4 C5 C6 119.7(2)
C7 C6 C5 120.5(2)
C6 C7 C2 121.33(19)
C6 C7 N1 123.26(18)
C2 C7 N1 115.41(16)
C11 C10 Sc1 104.19(12)
C16 C11 C12 116.16(19)
C16 C11 C10 119.90(17)
C12 C11 C10 123.82(19)
C13 C12 C11 121.9(2)
C14 C13 C12 120.5(2)
C13 C14 C15 119.2(2)
C14 C15 C16 120.4(2)
C15 C16 C11 121.77(19)
C15 C16 N2 122.41(18)
C11 C16 N2 115.82(16)
C23 C19 C20 107.94(16)
C23 C19 C24 125.87(19)
C20 C19 C24 125.31(19)
C23 C19 Sc1 73.81(10)
C20 C19 Sc1 74.50(11)
C24 C19 Sc1 126.03(13)
C21 C20 C19 108.10(17)
C21 C20 C25 126.98(19)
C19 C20 C25 123.99(19)
C21 C20 Sc1 73.70(11)
C19 C20 Sc1 73.02(11)
C25 C20 Sc1 127.77(14)
C20 C21 C22 108.07(16)
C20 C21 C26 127.25(19)
C22 C21 C26 124.04(18)
C20 C21 Sc1 74.15(11)
C22 C21 Sc1 72.94(10)
C26 C21 Sc1 125.90(13)
C23 C22 C21 107.90(16)
C23 C22 C27 126.94(18)
C21 C22 C27 124.74(17)
C23 C22 Sc1 74.06(10)
C21 C22 Sc1 74.42(10)
C27 C22 Sc1 123.30(13)
C22 C23 C19 107.97(16)
C22 C23 C28 126.54(18)
C19 C23 C28 124.10(18)
C22 C23 Sc1 73.43(10)
C19 C23 Sc1 73.63(10)
C28 C23 Sc1 129.34(13)

loop_
_geom_bond_atom_site_label_1
_geom_bond_atom_site_label_2
_geom_bond_distance
Sc1 C10 2.2959(19)
Sc1 C1 2.3088(19)
Sc1 N2 2.4268(15)
Sc1 N1 2.4827(16)
Sc1 C22 2.5188(18)
Sc1 C19 2.5246(19)
Sc1 C23 2.5269(18)
Sc1 C21 2.5380(19)
Sc1 C20 2.544(2)
N1 C7 1.462(2)
N1 C9 1.480(2)
N1 C8 1.494(3)
N2 C16 1.466(2)
N2 C17 1.473(2)
N2 C18 1.494(2)
C1 C2 1.472(3)
C2 C3 1.403(3)
C2 C7 1.413(3)
C3 C4 1.381(3)
C4 C5 1.378(3)
C5 C6 1.387(3)
C6 C7 1.381(3)
C10 C11 1.482(3)
C11 C16 1.398(3)
C11 C12 1.406(3)
C12 C13 1.381(3)
C13 C14 1.377(3)
C14 C15 1.379(3)
C15 C16 1.389(3)
C19 C23 1.416(3)
C19 C20 1.417(3)
C19 C24 1.499(3)
C20 C21 1.407(3)
C20 C25 1.513(3)
C21 C22 1.421(3)
C21 C26 1.510(3)
C22 C23 1.413(2)
C22 C27 1.508(3)
C23 C28 1.506(3)
